data_2018509
loop_
_publ_author_name
'Popp, Sebastian'
'Ruth, Kai'
'Lerner, Hans-Wolfram'
'Bolte, Michael'

_publ_section_title
;
 Structural characteristics of dibromoborylated benzene derivatives
;
_journal_coeditor_code SK3438
_journal_issue 6
_journal_name_full 'Acta Crystallographica Section C'
_journal_page_first o226
_journal_page_last o230
_journal_paper_doi 10.1107/S0108270112020604
_journal_volume 68
_journal_year 2012
_chemical_formula_iupac 'C6 H5 B Br2'
_chemical_formula_moiety 'C6 H5 B Br2'
_chemical_formula_sum 'C6 H5 B Br2'
_chemical_formula_weight 247.73
_chemical_name_systematic
;
dibromoborylbenzene
;
_space_group_IT_number 61
_symmetry_cell_setting orthorhombic
_symmetry_space_group_name_Hall '-P 2ac 2ab'
_symmetry_space_group_name_H-M 'P b c a'
_atom_sites_solution_hydrogens geom
_atom_sites_solution_primary direct
_atom_sites_solution_secondary difmap
_audit_creation_method SHELXL97
_cell_angle_alpha 90.00
_cell_angle_beta 90.00
_cell_angle_gamma 90.00
_cell_formula_units_Z 8
_cell_length_a 11.0841(16)
_cell_length_b 7.8287(12)
_cell_length_c 17.720(2)
_cell_measurement_reflns_used 8202
_cell_measurement_temperature 173(2)
_cell_measurement_theta_max 26.1
_cell_measurement_theta_min 3.7
_cell_volume 1537.6(4)
_computing_cell_refinement 'X-AREA (Stoe & Cie, 2001)'
_computing_data_collection 'X-AREA (Stoe & Cie, 2001)'
_computing_data_reduction 'X-AREA (Stoe & Cie, 2001)'
_computing_molecular_graphics 'XP (Sheldrick, 2008)'
_computing_publication_material 'SHELXL97 (Sheldrick, 2008)'
_computing_structure_refinement 'SHELXL97 (Sheldrick, 2008)'
_computing_structure_solution 'SHELXS97 (Sheldrick, 2008)'
_diffrn_ambient_temperature 173(2)
_diffrn_measured_fraction_theta_full 0.998
_diffrn_measured_fraction_theta_max 0.994
_diffrn_measurement_device_type 'Stoe IPDS II two-circle'
_diffrn_measurement_method \w
_diffrn_radiation_monochromator graphite
_diffrn_radiation_source 'fine-focus sealed tube'
_diffrn_radiation_type MoK\a
_diffrn_radiation_wavelength 0.71073
_diffrn_reflns_av_R_equivalents 0.0811
_diffrn_reflns_av_sigmaI/netI 0.0746
_diffrn_reflns_limit_h_max 13
_diffrn_reflns_limit_h_min -13
_diffrn_reflns_limit_k_max 9
_diffrn_reflns_limit_k_min -9
_diffrn_reflns_limit_l_max 21
_diffrn_reflns_limit_l_min -20
_diffrn_reflns_number 14258
_diffrn_reflns_theta_full 25.00
_diffrn_reflns_theta_max 26.12
_diffrn_reflns_theta_min 3.68
_diffrn_standards_decay_% 0
_diffrn_standards_interval_time 0
_diffrn_standards_number 0
_exptl_absorpt_coefficient_mu 10.447
_exptl_absorpt_correction_T_max 0.4532
_exptl_absorpt_correction_T_min 0.1516
_exptl_absorpt_correction_type multi-scan
_exptl_absorpt_process_details '(MULABS; Spek, 2009; Blessing, 1995)'
_exptl_crystal_colour colourless
_exptl_crystal_density_diffrn 2.140
_exptl_crystal_density_method 'not measured'
_exptl_crystal_description plate
_exptl_crystal_F_000 928
_exptl_crystal_size_max 0.29
_exptl_crystal_size_mid 0.17
_exptl_crystal_size_min 0.09
_refine_diff_density_max 0.593
_refine_diff_density_min -1.071
_refine_ls_extinction_method none
_refine_ls_goodness_of_fit_ref 1.021
_refine_ls_hydrogen_treatment constr
_refine_ls_matrix_type full
_refine_ls_number_parameters 82
_refine_ls_number_reflns 1517
_refine_ls_number_restraints 0
_refine_ls_restrained_S_all 1.021
_refine_ls_R_factor_all 0.0771
_refine_ls_R_factor_gt 0.0504
_refine_ls_shift/su_max 0.000
_refine_ls_shift/su_mean 0.000
_refine_ls_structure_factor_coef Fsqd
_refine_ls_weighting_details 'calc w = 1/[\s^2^(Fo^2^)+(0.0417P)^2^] where P=(Fo^2^+2Fc^2^)/3'
_refine_ls_weighting_scheme calc
_refine_ls_wR_factor_gt 0.1003
_refine_ls_wR_factor_ref 0.1097
_reflns_number_gt 1089
_reflns_number_total 1517
_reflns_threshold_expression I>2\s(I)
_cod_data_source_file sk3438.cif
_cod_data_source_block I
_cod_database_code 2018509
_cod_database_fobs_code 2018509

loop_
_symmetry_equiv_pos_as_xyz
'x, y, z'
'-x+1/2, -y, z+1/2'
'-x, y+1/2, -z+1/2'
'x+1/2, -y+1/2, -z'
'-x, -y, -z'
'x-1/2, y, -z-1/2'
'x, -y-1/2, z-1/2'
'-x-1/2, y-1/2, z'

loop_
_atom_site_type_symbol
_atom_site_label
_atom_site_fract_x
_atom_site_fract_y
_atom_site_fract_z
_atom_site_U_iso_or_equiv
_atom_site_adp_type
_atom_site_calc_flag
_atom_site_refinement_flags
_atom_site_occupancy
_atom_site_symmetry_multiplicity
B B1 0.3987(6) 0.3634(9) 0.6298(4) 0.0317(14) Uani d . 1 1
Br Br1 0.27993(6) 0.49129(9) 0.68469(4) 0.0418(2) Uani d . 1 1
Br Br2 0.52293(5) 0.26062(10) 0.68982(4) 0.0456(2) Uani d . 1 1
C C1 0.3939(5) 0.3424(7) 0.5439(3) 0.0282(12) Uani d . 1 1
C C2 0.4773(5) 0.2416(8) 0.5056(4) 0.0335(13) Uani d . 1 1
H H2 0.5398 0.1865 0.5330 0.040 Uiso calc R 1 1
C C3 0.4706(6) 0.2207(8) 0.4287(4) 0.0409(15) Uani d . 1 1
H H3 0.5273 0.1493 0.4039 0.049 Uiso calc R 1 1
C C4 0.3819(6) 0.3025(9) 0.3869(4) 0.0400(14) Uani d . 1 1
H H4 0.3773 0.2879 0.3337 0.048 Uiso calc R 1 1
C C5 0.3005(6) 0.4058(9) 0.4244(4) 0.0383(14) Uani d . 1 1
H H5 0.2402 0.4640 0.3964 0.046 Uiso calc R 1 1
C C6 0.3050(5) 0.4259(8) 0.5009(4) 0.0330(13) Uani d . 1 1
H H6 0.2476 0.4970 0.5253 0.040 Uiso calc R 1 1

loop_
_atom_site_aniso_label
_atom_site_aniso_U_11
_atom_site_aniso_U_22
_atom_site_aniso_U_33
_atom_site_aniso_U_12
_atom_site_aniso_U_13
_atom_site_aniso_U_23
B1 0.031(3) 0.035(3) 0.030(4) -0.004(3) 0.005(3) 0.005(3)
Br1 0.0396(4) 0.0480(4) 0.0377(4) 0.0049(3) 0.0047(2) -0.0098(3)
Br2 0.0331(3) 0.0690(5) 0.0348(4) 0.0059(3) -0.0021(3) 0.0118(3)
C1 0.023(3) 0.030(3) 0.032(3) -0.003(2) 0.001(2) 0.004(2)
C2 0.024(3) 0.041(4) 0.035(3) 0.000(2) 0.001(2) -0.002(3)
C3 0.038(3) 0.044(4) 0.041(4) -0.005(3) 0.011(3) -0.010(3)
C4 0.043(3) 0.047(4) 0.030(3) -0.008(3) 0.000(3) -0.006(3)
C5 0.034(3) 0.045(4) 0.036(4) -0.004(3) -0.003(3) 0.007(3)
C6 0.026(3) 0.035(3) 0.037(4) -0.001(2) 0.002(2) -0.002(3)

loop_
_atom_type_symbol
_atom_type_description
_atom_type_scat_dispersion_real
_atom_type_scat_dispersion_imag
_atom_type_scat_source
C C 0.0033 0.0016 'International Tables Vol C Tables 4.2.6.8 and 6.1.1.4'
H H 0.0000 0.0000 'International Tables Vol C Tables 4.2.6.8 and 6.1.1.4'
B B 0.0013 0.0007 'International Tables Vol C Tables 4.2.6.8 and 6.1.1.4'
Br Br -0.2901 2.4595 'International Tables Vol C Tables 4.2.6.8 and 6.1.1.4'

loop_
_geom_angle_atom_site_label_1
_geom_angle_atom_site_label_2
_geom_angle_atom_site_label_3
_geom_angle
C1 B1 Br2 122.1(5)
C1 B1 Br1 122.4(5)
Br2 B1 Br1 115.5(4)
C2 C1 C6 117.7(6)
C2 C1 B1 121.5(5)
C6 C1 B1 120.8(5)
C3 C2 C1 121.0(6)
C3 C2 H2 119.5
C1 C2 H2 119.5
C2 C3 C4 120.9(6)
C2 C3 H3 119.6
C4 C3 H3 119.6
C5 C4 C3 118.4(6)
C5 C4 H4 120.8
C3 C4 H4 120.8
C6 C5 C4 121.4(6)
C6 C5 H5 119.3
C4 C5 H5 119.3
C5 C6 C1 120.6(6)
C5 C6 H6 119.7
C1 C6 H6 119.7

loop_
_geom_bond_atom_site_label_1
_geom_bond_atom_site_label_2
_geom_bond_distance
B1 C1 1.533(9)
B1 Br2 1.917(7)
B1 Br1 1.919(7)
C1 C2 1.392(8)
C1 C6 1.407(8)
C2 C3 1.373(9)
C2 H2 0.9500
C3 C4 1.388(10)
C3 H3 0.9500
C4 C5 1.381(9)
C4 H4 0.9500
C5 C6 1.365(9)
C5 H5 0.9500
C6 H6 0.9500

loop_
_geom_torsion_atom_site_label_1
_geom_torsion_atom_site_label_2
_geom_torsion_atom_site_label_3
_geom_torsion_atom_site_label_4
_geom_torsion
Br2 B1 C1 C2 2.6(8)
Br1 B1 C1 C2 -176.6(4)
Br2 B1 C1 C6 -176.9(4)
Br1 B1 C1 C6 3.9(8)
C6 C1 C2 C3 -1.9(8)
B1 C1 C2 C3 178.6(6)
C1 C2 C3 C4 1.4(9)
C2 C3 C4 C5 0.0(10)
C3 C4 C5 C6 -1.0(10)
C4 C5 C6 C1 0.5(9)
C2 C1 C6 C5 1.0(8)
B1 C1 C6 C5 -179.5(6)

loop_
_cod_related_entry_id
_cod_related_entry_database
_cod_related_entry_code
1 ChemSpider 4483654
